data_7046437
loop_
_publ_author_name
'Hallett, Andrew J.'
'Placet, Emeline'
'Prieux, Roxane'
'McCafferty, Danielle'
'Platts, James A.'
'Lloyd, David'
'Isaacs, Marc'
'Hayes, Anthony J.'
'Coles, Simon J.'
'Pitak, Mateusz B.'
'Marchant, Sarah'
'Marriott, Stephen N.'
'Allemann, Rudolf K.'
'Dervisi, Athanasia'
'Fallis, Ian A.'

_publ_section_title
;
 Exploring the cellular uptake and localisation of phosphorescent rhenium
 fac-tricarbonyl metallosurfactants as a function of lipophilicity.
;
_journal_issue 40
_journal_name_full 'Dalton transactions (Cambridge, England : 2003)'
_journal_page_first 14241
_journal_page_last 14253
_journal_paper_doi 10.1039/c8dt00669e
_journal_volume 47
_journal_year 2018
_chemical_formula_moiety 'C20 H20 B F4 N4 O3 Re'
_chemical_formula_sum 'C20 H20 B F4 N4 O3 Re'
_chemical_formula_weight 637.41
_space_group_crystal_system monoclinic
_space_group_IT_number 14
_space_group_name_Hall '-P 2yn'
_space_group_name_H-M_alt 'P 1 21/n 1'
_symmetry_space_group_name_Hall '-P 2yn'
_symmetry_space_group_name_H-M 'P 1 21/n 1'
_atom_sites_solution_hydrogens geom
_audit_creation_method SHELXL-2013
_audit_update_record
;
2013-10-31 deposited with the CCDC.
2018-05-11 downloaded from the CCDC.
;
_cell_angle_alpha 90
_cell_angle_beta 95.466(7)
_cell_angle_gamma 90
_cell_formula_units_Z 4
_cell_length_a 11.1861(6)
_cell_length_b 12.2320(5)
_cell_length_c 16.1257(11)
_cell_measurement_reflns_used 14476
_cell_measurement_temperature 100(2)
_cell_measurement_theta_max 27.5
_cell_measurement_theta_min 3.0
_cell_volume 2196.4(2)
_computing_cell_refinement 'CrystalClear-SM Expert 3.1 b27 (Rigaku, 2012)'
_computing_data_collection 'CrystalClear-SM Expert 3.1 b27 (Rigaku, 2012)'
_computing_data_reduction 'CrystalClear-SM Expert 3.1 b27 (Rigaku, 2012)'
_computing_structure_refinement 'SHELXL-2013 (Sheldrick, 2013)'
_computing_structure_solution 'SHELXS-2013 (Sheldrick, 2013)'
_diffrn_ambient_temperature 100
_diffrn_detector CCD
_diffrn_detector_area_resol_mean 28.5714
_diffrn_measured_fraction_theta_full 0.997
_diffrn_measured_fraction_theta_max 0.996
_diffrn_measurement_device
;
AFC12 (Right): Kappa 3 circle
;
_diffrn_measurement_device_type
;
Rigaku Saturn724+ (2x2 bin mode)
;
_diffrn_measurement_method 'profile data from \w-scans'
_diffrn_measurement_specimen_support Mitegen
_diffrn_radiation_monochromator Confocal
_diffrn_radiation_type 'Mo K\a'
_diffrn_radiation_wavelength 0.71075
_diffrn_reflns_av_R_equivalents 0.0287
_diffrn_reflns_av_unetI/netI 0.0275
_diffrn_reflns_Laue_measured_fraction_full 0.997
_diffrn_reflns_Laue_measured_fraction_max 0.996
_diffrn_reflns_limit_h_max 14
_diffrn_reflns_limit_h_min -14
_diffrn_reflns_limit_k_max 11
_diffrn_reflns_limit_k_min -15
_diffrn_reflns_limit_l_max 20
_diffrn_reflns_limit_l_min -13
_diffrn_reflns_number 15288
_diffrn_reflns_point_group_measured_fraction_full 0.997
_diffrn_reflns_point_group_measured_fraction_max 0.996
_diffrn_reflns_theta_full 25.242
_diffrn_reflns_theta_max 27.482
_diffrn_reflns_theta_min 3.036
_diffrn_source 'Rotating Anode'
_diffrn_source_current 55.0
_diffrn_source_power 2.5
_diffrn_source_voltage 45.0
_exptl_absorpt_coefficient_mu 5.597
_exptl_absorpt_correction_T_max 1.000
_exptl_absorpt_correction_T_min 0.587
_exptl_absorpt_correction_type multi-scan
_exptl_absorpt_process_details 'CrystalClear-SM Expert 3.1 b27 (Rigaku, 2012)'
_exptl_crystal_colour Yellow
_exptl_crystal_density_diffrn 1.928
_exptl_crystal_description column
_exptl_crystal_F_000 1232
_exptl_crystal_size_max 0.420
_exptl_crystal_size_mid 0.060
_exptl_crystal_size_min 0.040
_refine_diff_density_max 0.801
_refine_diff_density_min -1.729
_refine_diff_density_rms 0.108
_refine_ls_extinction_method none
_refine_ls_goodness_of_fit_ref 1.063
_refine_ls_hydrogen_treatment constr
_refine_ls_matrix_type full
_refine_ls_number_parameters 299
_refine_ls_number_reflns 5016
_refine_ls_number_restraints 0
_refine_ls_restrained_S_all 1.063
_refine_ls_R_factor_all 0.0219
_refine_ls_R_factor_gt 0.0201
_refine_ls_shift/su_max 0.001
_refine_ls_shift/su_mean 0.000
_refine_ls_structure_factor_coef Fsqd
_refine_ls_weighting_details 'w=1/[\s^2^(Fo^2^)+(0.0232P)^2^+2.3016P] where P=(Fo^2^+2Fc^2^)/3'
_refine_ls_weighting_scheme calc
_refine_ls_wR_factor_gt 0.0494
_refine_ls_wR_factor_ref 0.0501
_reflns_Friedel_coverage 0.000
_reflns_number_gt 4678
_reflns_number_total 5016
_reflns_threshold_expression 'I > 2\s(I)'
_cod_data_source_file c8dt00669e2.cif
_cod_data_source_block 2013ncs0574
_cod_depositor_comments
;
The following automatic conversions were performed:

'_exptl_absorpt_correction_type' value 'Multi-scan' changed to
'multi-scan' according to
/home/data/users/saulius/crontab/automatic-downloads/rss-feeds/RSC/lib/dictionaries/cif_core.dic
dictionary named 'cif_core.dic' version 2.4.2 from 2011-04-26.

Automatic conversion script
Id: cif_fix_values 4973 2017-02-22 13:04:09Z antanas 

 Adding full bibliography for 7046437--7046439.cif.
;
_cod_database_code 7046437
_shelx_space_group_comment
;
The symmetry employed for this shelxl refinement is uniquely defined
by the following loop, which should always be used as a source of
symmetry information in preference to the above space-group names.
They are only intended as comments.
;
_shelx_estimated_absorpt_t_min 0.202
_shelx_estimated_absorpt_t_max 0.807
_shelxl_version_number 2013-4

loop_
_space_group_symop_operation_xyz
'x, y, z'
'-x+1/2, y+1/2, -z+1/2'
'-x, -y, -z'
'x-1/2, -y-1/2, z-1/2'

loop_
_atom_site_label
_atom_site_type_symbol
_atom_site_fract_x
_atom_site_fract_y
_atom_site_fract_z
_atom_site_U_iso_or_equiv
_atom_site_adp_type
_atom_site_occupancy
_atom_site_site_symmetry_order
_atom_site_calc_flag
_atom_site_refinement_flags_posn
_atom_site_refinement_flags_adp
C1 C 0.6519(2) 0.0731(2) 0.35753(16) 0.0174(5) Uani 1 1 d . .
H1 H 0.5752 0.0411 0.3436 0.021 Uiso 1 1 calc R U
C2 C 0.6987(2) 0.0739(2) 0.44008(16) 0.0212(5) Uani 1 1 d . .
H2 H 0.6551 0.0431 0.4821 0.025 Uiso 1 1 calc R U
C3 C 0.8107(3) 0.1208(2) 0.46018(17) 0.0219(6) Uani 1 1 d . .
H3 H 0.8453 0.1222 0.5163 0.026 Uiso 1 1 calc R U
C4 C 0.8714(2) 0.1656(2) 0.39703(16) 0.0178(5) Uani 1 1 d . .
H4 H 0.9479 0.1984 0.4098 0.021 Uiso 1 1 calc R U
C5 C 0.8199(2) 0.1624(2) 0.31549(15) 0.0139(5) Uani 1 1 d . .
C6 C 0.8761(2) 0.2095(2) 0.24454(15) 0.0142(5) Uani 1 1 d . .
C7 C 0.9887(2) 0.2584(2) 0.25288(17) 0.0198(5) Uani 1 1 d . .
H7 H 1.0341 0.2612 0.3057 0.024 Uiso 1 1 calc R U
C8 C 1.0341(2) 0.3032(2) 0.18340(18) 0.0219(6) Uani 1 1 d . .
H8 H 1.1111 0.3367 0.1879 0.026 Uiso 1 1 calc R U
C9 C 0.9656(2) 0.2983(2) 0.10718(17) 0.0197(5) Uani 1 1 d . .
H9 H 0.9942 0.3297 0.0589 0.024 Uiso 1 1 calc R U
C10 C 0.8548(2) 0.2468(2) 0.10263(16) 0.0164(5) Uani 1 1 d . .
H10 H 0.8084 0.2429 0.0502 0.020 Uiso 1 1 calc R U
C11 C 0.5884(2) 0.1215(2) 0.04877(18) 0.0166(5) Uani 1 1 d . .
C12 C 0.4976(2) 0.0332(2) 0.17893(15) 0.0155(5) Uani 1 1 d . .
C13 C 0.7231(2) -0.0252(2) 0.14860(15) 0.0159(5) Uani 1 1 d . .
C14 C 0.4885(2) 0.2855(2) 0.24910(15) 0.0163(5) Uani 1 1 d . .
H14 H 0.4707 0.2329 0.2895 0.020 Uiso 1 1 calc R U
C15 C 0.5635(2) 0.3644(2) 0.14567(16) 0.0170(5) Uani 1 1 d . .
H15 H 0.6088 0.3771 0.0997 0.020 Uiso 1 1 calc R U
C16 C 0.4892(2) 0.4382(2) 0.17824(16) 0.0179(5) Uani 1 1 d . .
H16 H 0.4729 0.5107 0.1593 0.022 Uiso 1 1 calc R U
C17 C 0.3589(2) 0.4320(2) 0.29946(16) 0.0164(5) Uani 1 1 d . .
H17A H 0.2963 0.3770 0.3079 0.020 Uiso 1 1 calc R U
H17B H 0.3187 0.4970 0.2730 0.020 Uiso 1 1 calc R U
C18 C 0.4221(2) 0.4642(2) 0.38330(17) 0.0218(6) Uani 1 1 d . .
H18A H 0.4780 0.5253 0.3757 0.026 Uiso 1 1 calc R U
H18B H 0.4699 0.4015 0.4070 0.026 Uiso 1 1 calc R U
C19 C 0.3320(2) 0.4989(2) 0.44414(16) 0.0226(6) Uani 1 1 d . .
H19A H 0.2634 0.4474 0.4388 0.027 Uiso 1 1 calc R U
H19B H 0.3711 0.4928 0.5017 0.027 Uiso 1 1 calc R U
C20 C 0.2840(3) 0.6149(2) 0.4308(2) 0.0270(7) Uani 1 1 d . .
H20A H 0.3468 0.6674 0.4502 0.041 Uiso 1 1 calc R U
H20B H 0.2142 0.6251 0.4624 0.041 Uiso 1 1 calc R U
H20C H 0.2604 0.6267 0.3714 0.041 Uiso 1 1 calc R U
N1 N 0.71080(19) 0.11562(16) 0.29624(14) 0.0132(4) Uani 1 1 d . .
N2 N 0.81071(17) 0.20233(17) 0.16946(13) 0.0133(4) Uani 1 1 d . .
N3 N 0.56213(17) 0.26853(17) 0.19044(13) 0.0144(4) Uani 1 1 d . .
N4 N 0.44254(19) 0.38680(16) 0.24383(14) 0.0153(4) Uani 1 1 d . .
O1 O 0.55186(18) 0.12827(16) -0.01984(12) 0.0215(4) Uani 1 1 d . .
O2 O 0.41161(16) -0.01416(16) 0.18819(12) 0.0210(4) Uani 1 1 d . .
O3 O 0.77084(18) -0.10710(15) 0.14030(14) 0.0227(4) Uani 1 1 d . .
F1 F 0.11580(16) 0.67599(19) 0.08397(11) 0.0411(5) Uani 1 1 d . .
F2 F 0.1963(2) 0.51175(15) 0.12383(11) 0.0401(5) Uani 1 1 d . .
F3 F 0.30980(16) 0.63759(16) 0.06476(12) 0.0342(4) Uani 1 1 d . .
F4 F 0.25478(15) 0.66457(14) 0.19561(10) 0.0293(4) Uani 1 1 d . .
Re1 Re 0.64351(2) 0.11154(2) 0.16559(2) 0.01132(4) Uani 1 1 d . .
B1 B 0.2193(3) 0.6225(3) 0.1172(2) 0.0195(6) Uani 1 1 d . .

loop_
_atom_site_aniso_label
_atom_site_aniso_U_11
_atom_site_aniso_U_22
_atom_site_aniso_U_33
_atom_site_aniso_U_23
_atom_site_aniso_U_13
_atom_site_aniso_U_12
C1 0.0218(12) 0.0186(14) 0.0121(12) 0.0017(10) 0.0030(9) -0.0009(10)
C2 0.0288(13) 0.0228(15) 0.0125(12) 0.0033(11) 0.0050(10) 0.0043(11)
C3 0.0321(15) 0.0217(15) 0.0111(13) -0.0021(10) -0.0029(11) 0.0070(11)
C4 0.0216(12) 0.0173(14) 0.0138(12) -0.0034(10) -0.0022(9) 0.0028(10)
C5 0.0186(11) 0.0093(12) 0.0134(11) -0.0016(9) -0.0010(9) 0.0023(9)
C6 0.0166(11) 0.0121(12) 0.0139(12) -0.0014(9) 0.0011(9) 0.0017(9)
C7 0.0190(12) 0.0221(15) 0.0175(13) -0.0029(10) -0.0018(10) -0.0025(10)
C8 0.0189(12) 0.0216(15) 0.0252(14) -0.0023(11) 0.0025(10) -0.0027(10)
C9 0.0211(12) 0.0190(14) 0.0199(13) 0.0007(10) 0.0062(10) -0.0018(10)
C10 0.0184(11) 0.0176(14) 0.0135(12) 0.0003(10) 0.0035(9) 0.0004(9)
C11 0.0165(11) 0.0159(14) 0.0181(14) 0.0003(10) 0.0055(10) 0.0013(9)
C12 0.0181(11) 0.0181(13) 0.0101(11) 0.0014(9) -0.0003(9) 0.0036(9)
C13 0.0159(11) 0.0207(14) 0.0112(11) 0.0006(10) 0.0022(9) -0.0050(10)
C14 0.0185(11) 0.0185(14) 0.0122(11) 0.0013(10) 0.0034(9) 0.0018(9)
C15 0.0184(11) 0.0200(13) 0.0128(12) 0.0044(10) 0.0029(9) -0.0009(10)
C16 0.0191(11) 0.0172(14) 0.0176(12) 0.0039(10) 0.0024(9) 0.0002(10)
C17 0.0149(11) 0.0218(14) 0.0126(12) -0.0029(10) 0.0022(9) 0.0024(10)
C18 0.0179(12) 0.0324(16) 0.0151(12) -0.0047(11) 0.0015(10) 0.0007(10)
C19 0.0222(12) 0.0343(16) 0.0112(12) -0.0037(11) 0.0015(10) -0.0018(11)
C20 0.0281(15) 0.0290(18) 0.0253(16) -0.0085(12) 0.0094(12) -0.0040(11)
N1 0.0166(10) 0.0158(12) 0.0068(10) 0.0002(7) -0.0017(8) 0.0016(7)
N2 0.0134(9) 0.0145(11) 0.0122(10) 0.0004(8) 0.0023(7) -0.0004(7)
N3 0.0147(9) 0.0169(11) 0.0115(10) -0.0002(8) 0.0020(8) 0.0013(8)
N4 0.0156(10) 0.0181(12) 0.0122(11) -0.0002(8) 0.0012(8) 0.0004(8)
O1 0.0270(10) 0.0282(11) 0.0087(9) 0.0016(7) -0.0018(7) 0.0027(8)
O2 0.0165(8) 0.0260(11) 0.0209(10) 0.0035(8) 0.0034(7) -0.0048(7)
O3 0.0255(10) 0.0177(11) 0.0256(11) 0.0000(7) 0.0057(8) 0.0032(7)
F1 0.0296(9) 0.0738(15) 0.0194(9) 0.0025(9) 0.0004(7) 0.0195(9)
F2 0.0751(14) 0.0289(10) 0.0169(9) -0.0020(7) 0.0078(9) -0.0196(10)
F3 0.0281(9) 0.0440(11) 0.0325(10) 0.0080(9) 0.0142(8) 0.0025(8)
F4 0.0369(9) 0.0279(10) 0.0214(8) -0.0042(7) -0.0067(7) -0.0011(7)
Re1 0.01244(6) 0.01413(7) 0.00736(6) 0.00012(3) 0.00089(4) -0.00037(3)
B1 0.0204(14) 0.0240(17) 0.0141(14) 0.0017(11) 0.0014(11) -0.0008(11)

loop_
_atom_type_symbol
_atom_type_description
_atom_type_scat_dispersion_real
_atom_type_scat_dispersion_imag
_atom_type_scat_source
H H 0.0000 0.0000 'International Tables Vol C Tables 4.2.6.8 and 6.1.1.4'
C C 0.0033 0.0016 'International Tables Vol C Tables 4.2.6.8 and 6.1.1.4'
N N 0.0061 0.0033 'International Tables Vol C Tables 4.2.6.8 and 6.1.1.4'
O O 0.0106 0.0060 'International Tables Vol C Tables 4.2.6.8 and 6.1.1.4'
F F 0.0171 0.0103 'International Tables Vol C Tables 4.2.6.8 and 6.1.1.4'
Re Re -1.0185 7.2310 'International Tables Vol C Tables 4.2.6.8 and 6.1.1.4'
B B 0.0013 0.0007 'International Tables Vol C Tables 4.2.6.8 and 6.1.1.4'

loop_
_geom_angle_atom_site_label_1
_geom_angle_atom_site_label_2
_geom_angle_atom_site_label_3
_geom_angle
N1 C1 C2 122.5(2)
N1 C1 H1 118.7
C2 C1 H1 118.7
C1 C2 C3 118.6(3)
C1 C2 H2 120.7
C3 C2 H2 120.7
C2 C3 C4 119.0(2)
C2 C3 H3 120.5
C4 C3 H3 120.5
C5 C4 C3 119.8(2)
C5 C4 H4 120.1
C3 C4 H4 120.1
N1 C5 C4 120.8(2)
N1 C5 C6 115.3(2)
C4 C5 C6 123.8(2)
N2 C6 C7 121.4(2)
N2 C6 C5 115.7(2)
C7 C6 C5 122.9(2)
C8 C7 C6 119.4(2)
C8 C7 H7 120.3
C6 C7 H7 120.3
C9 C8 C7 119.0(2)
C9 C8 H8 120.5
C7 C8 H8 120.5
C10 C9 C8 118.9(2)
C10 C9 H9 120.6
C8 C9 H9 120.6
N2 C10 C9 122.5(2)
N2 C10 H10 118.8
C9 C10 H10 118.8
O1 C11 Re1 177.7(2)
O2 C12 Re1 178.8(2)
O3 C13 Re1 178.5(2)
N3 C14 N4 111.1(2)
N3 C14 H14 124.5
N4 C14 H14 124.5
C16 C15 N3 108.9(2)
C16 C15 H15 125.6
N3 C15 H15 125.6
C15 C16 N4 106.5(2)
C15 C16 H16 126.8
N4 C16 H16 126.8
N4 C17 C18 111.9(2)
N4 C17 H17A 109.2
C18 C17 H17A 109.2
N4 C17 H17B 109.2
C18 C17 H17B 109.2
H17A C17 H17B 107.9
C17 C18 C19 111.3(2)
C17 C18 H18A 109.4
C19 C18 H18A 109.4
C17 C18 H18B 109.4
C19 C18 H18B 109.4
H18A C18 H18B 108.0
C20 C19 C18 114.3(2)
C20 C19 H19A 108.7
C18 C19 H19A 108.7
C20 C19 H19B 108.7
C18 C19 H19B 108.7
H19A C19 H19B 107.6
C19 C20 H20A 109.5
C19 C20 H20B 109.5
H20A C20 H20B 109.5
C19 C20 H20C 109.5
H20A C20 H20C 109.5
H20B C20 H20C 109.5
C1 N1 C5 119.2(2)
C1 N1 Re1 123.80(17)
C5 N1 Re1 116.95(17)
C10 N2 C6 118.8(2)
C10 N2 Re1 124.46(17)
C6 N2 Re1 116.65(16)
C14 N3 C15 106.2(2)
C14 N3 Re1 124.55(18)
C15 N3 Re1 128.91(17)
C14 N4 C16 107.4(2)
C14 N4 C17 125.0(2)
C16 N4 C17 127.6(2)
C12 Re1 C13 89.53(10)
C12 Re1 C11 86.85(11)
C13 Re1 C11 91.45(10)
C12 Re1 N1 97.04(9)
C13 Re1 N1 92.05(9)
C11 Re1 N1 174.78(9)
C12 Re1 N2 171.94(9)
C13 Re1 N2 92.27(9)
C11 Re1 N2 100.95(9)
N1 Re1 N2 75.05(8)
C12 Re1 N3 92.57(9)
C13 Re1 N3 176.60(9)
C11 Re1 N3 91.34(9)
N1 Re1 N3 85.04(8)
N2 Re1 N3 85.28(8)
F2 B1 F4 109.4(2)
F2 B1 F3 109.2(2)
F4 B1 F3 110.1(2)
F2 B1 F1 109.6(2)
F4 B1 F1 109.3(2)
F3 B1 F1 109.3(2)

loop_
_geom_bond_atom_site_label_1
_geom_bond_atom_site_label_2
_geom_bond_distance
C1 N1 1.344(3)
C1 C2 1.383(4)
C1 H1 0.9500
C2 C3 1.387(4)
C2 H2 0.9500
C3 C4 1.389(4)
C3 H3 0.9500
C4 C5 1.385(3)
C4 H4 0.9500
C5 N1 1.357(3)
C5 C6 1.474(3)
C6 N2 1.356(3)
C6 C7 1.389(3)
C7 C8 1.386(4)
C7 H7 0.9500
C8 C9 1.386(4)
C8 H8 0.9500
C9 C10 1.386(3)
C9 H9 0.9500
C10 N2 1.343(3)
C10 H10 0.9500
C11 O1 1.145(3)
C11 Re1 1.929(3)
C12 O2 1.145(3)
C12 Re1 1.922(3)
C13 O3 1.149(3)
C13 Re1 1.926(3)
C14 N3 1.329(3)
C14 N4 1.341(3)
C14 H14 0.9500
C15 C16 1.365(4)
C15 N3 1.378(3)
C15 H15 0.9500
C16 N4 1.375(3)
C16 H16 0.9500
C17 N4 1.465(3)
C17 C18 1.517(3)
C17 H17A 0.9900
C17 H17B 0.9900
C18 C19 1.532(4)
C18 H18A 0.9900
C18 H18B 0.9900
C19 C20 1.525(4)
C19 H19A 0.9900
C19 H19B 0.9900
C20 H20A 0.9800
C20 H20B 0.9800
C20 H20C 0.9800
N1 Re1 2.169(2)
N2 Re1 2.1710(19)
N3 Re1 2.179(2)
F1 B1 1.393(3)
F2 B1 1.385(4)
F3 B1 1.391(4)
F4 B1 1.388(3)

loop_
_geom_torsion_atom_site_label_1
_geom_torsion_atom_site_label_2
_geom_torsion_atom_site_label_3
_geom_torsion_atom_site_label_4
_geom_torsion
N1 C1 C2 C3 0.1(4)
C1 C2 C3 C4 0.4(4)
C2 C3 C4 C5 -0.3(4)
C3 C4 C5 N1 -0.2(4)
C3 C4 C5 C6 178.7(2)
N1 C5 C6 N2 1.3(3)
C4 C5 C6 N2 -177.7(2)
N1 C5 C6 C7 -178.6(2)
C4 C5 C6 C7 2.4(4)
N2 C6 C7 C8 1.6(4)
C5 C6 C7 C8 -178.5(2)
C6 C7 C8 C9 0.2(4)
C7 C8 C9 C10 -1.3(4)
C8 C9 C10 N2 0.6(4)
N3 C15 C16 N4 0.3(3)
N4 C17 C18 C19 -173.5(2)
C17 C18 C19 C20 -79.0(3)
C2 C1 N1 C5 -0.7(4)
C2 C1 N1 Re1 178.0(2)
C4 C5 N1 C1 0.7(4)
C6 C5 N1 C1 -178.3(2)
C4 C5 N1 Re1 -178.06(18)
C6 C5 N1 Re1 2.9(3)
C9 C10 N2 C6 1.1(4)
C9 C10 N2 Re1 -175.88(19)
C7 C6 N2 C10 -2.2(4)
C5 C6 N2 C10 177.9(2)
C7 C6 N2 Re1 175.02(19)
C5 C6 N2 Re1 -4.9(3)
N4 C14 N3 C15 0.3(3)
N4 C14 N3 Re1 -173.27(16)
C16 C15 N3 C14 -0.4(3)
C16 C15 N3 Re1 172.81(17)
N3 C14 N4 C16 -0.1(3)
N3 C14 N4 C17 -179.6(2)
C15 C16 N4 C14 -0.1(3)
C15 C16 N4 C17 179.4(2)
C18 C17 N4 C14 76.8(3)
C18 C17 N4 C16 -102.6(3)
